data_2237646
loop_
_publ_author_name
'Balakrishnan, B.'
'Nandakumar, Meganathan'
'Seshadri, Pandamangalam R.'
'Mohanakrishnan, Arasambattu K.'

_publ_section_title
;
 Dimethyl
 1-(4-methylphenyl)-8-(thiophen-2-yl)-11-oxatricyclo[6.2.1.0^2,7^]undeca-2,4,6,9-tetraene-9,10-dicarboxylate
;
_journal_coeditor_code IM2420
_journal_issue 4
_journal_name_full 'Acta Crystallographica Section E'
_journal_page_first o498
_journal_page_last o499
_journal_paper_doi 10.1107/S1600536813005308
_journal_volume 69
_journal_year 2013
_chemical_formula_iupac 'C25 H20 O5 S'
_chemical_formula_moiety 'C25 H20 O5 S'
_chemical_formula_sum 'C25 H20 O5 S'
_chemical_formula_weight 432.47
_chemical_name_systematic
'Dimethyl 1-(4-methylphenyl)-8-(thiophen-2-yl)-11-oxatricyclo[6.2.1.0^2,7^]undeca-2,4,6,9-tetraene-9,10-dicarboxylate'
_space_group_IT_number 2
_symmetry_cell_setting triclinic
_symmetry_space_group_name_Hall '-P 1'
_symmetry_space_group_name_H-M 'P -1'
_atom_sites_solution_hydrogens geom
_atom_sites_solution_primary direct
_atom_sites_solution_secondary difmap
_audit_creation_method SHELXL-97
_cell_angle_alpha 91.339(5)
_cell_angle_beta 93.456(4)
_cell_angle_gamma 100.129(5)
_cell_formula_units_Z 2
_cell_length_a 7.5966(15)
_cell_length_b 10.877(2)
_cell_length_c 13.515(3)
_cell_measurement_temperature 293(2)
_cell_measurement_theta_max 28.46
_cell_measurement_theta_min 1.51
_cell_volume 1096.7(4)
_computing_cell_refinement 'SAINT (Bruker, 2008)'
_computing_data_collection 'APEX2 (Bruker, 2008)'
_computing_data_reduction 'SAINT (Bruker, 2008)'
_computing_molecular_graphics 'ORTEP-3 for Windows (Farrugia, 2012)'
_computing_publication_material 'SHELXL97 (Sheldrick, 2008), PLATON (Spek, 2009) and publCIF (Westrip, 2010)'
_computing_structure_refinement 'SHELXL97 (Sheldrick, 2008)'
_computing_structure_solution 'SHELXS97 (Sheldrick, 2008)'
_diffrn_ambient_temperature 293(2)
_diffrn_measured_fraction_theta_full 0.987
_diffrn_measured_fraction_theta_max 0.987
_diffrn_measurement_device_type 'Bruker Kappa APEXII CCD'
_diffrn_measurement_method '\w and \f scans'
_diffrn_radiation_monochromator graphite
_diffrn_radiation_source 'fine-focus sealed tube'
_diffrn_radiation_type MoK\a
_diffrn_radiation_wavelength 0.71073
_diffrn_reflns_av_R_equivalents 0.0240
_diffrn_reflns_av_sigmaI/netI 0.0240
_diffrn_reflns_limit_h_max 10
_diffrn_reflns_limit_h_min -10
_diffrn_reflns_limit_k_max 14
_diffrn_reflns_limit_k_min -14
_diffrn_reflns_limit_l_max 18
_diffrn_reflns_limit_l_min -18
_diffrn_reflns_number 19981
_diffrn_reflns_theta_full 28.46
_diffrn_reflns_theta_max 28.46
_diffrn_reflns_theta_min 1.51
_diffrn_standards_decay_% 0
_exptl_absorpt_coefficient_mu 0.181
_exptl_absorpt_correction_type none
_exptl_crystal_colour colourless
_exptl_crystal_density_diffrn 1.310
_exptl_crystal_density_method 'not measured'
_exptl_crystal_description Block
_exptl_crystal_F_000 452
_exptl_crystal_size_max 0.35
_exptl_crystal_size_mid 0.30
_exptl_crystal_size_min 0.25
_refine_diff_density_max 0.251
_refine_diff_density_min -0.160
_refine_ls_extinction_method none
_refine_ls_goodness_of_fit_ref 1.026
_refine_ls_hydrogen_treatment constr
_refine_ls_matrix_type full
_refine_ls_number_parameters 321
_refine_ls_number_reflns 5464
_refine_ls_number_restraints 52
_refine_ls_restrained_S_all 1.023
_refine_ls_R_factor_all 0.0572
_refine_ls_R_factor_gt 0.0413
_refine_ls_shift/su_max 0.000
_refine_ls_shift/su_mean 0.000
_refine_ls_structure_factor_coef Fsqd
_refine_ls_weighting_details 'calc w=1/[\s^2^(Fo^2^)+(0.0648P)^2^+0.1968P] where P=(Fo^2^+2Fc^2^)/3'
_refine_ls_weighting_scheme calc
_refine_ls_wR_factor_gt 0.1161
_refine_ls_wR_factor_ref 0.1290
_reflns_number_gt 4142
_reflns_number_total 5464
_reflns_threshold_expression I>2sigma(I)
_cod_data_source_file im2420.cif
_cod_data_source_block I
_cod_original_cell_volume 1096.6(4)
_cod_database_code 2237646
_cod_database_fobs_code 2237646

loop_
_symmetry_equiv_pos_as_xyz
'x, y, z'
'-x, -y, -z'

loop_
_atom_site_type_symbol
_atom_site_label
_atom_site_fract_x
_atom_site_fract_y
_atom_site_fract_z
_atom_site_U_iso_or_equiv
_atom_site_adp_type
_atom_site_calc_flag
_atom_site_refinement_flags
_atom_site_occupancy
_atom_site_symmetry_multiplicity
_atom_site_disorder_assembly
_atom_site_disorder_group
C C17 -0.3508(4) -0.3528(2) 0.05041(17) 0.1061(10) Uani d . 1 1 . .
H H17A -0.2958 -0.4245 0.0396 0.159 Uiso calc R 1 1 . .
H H17B -0.3950 -0.3260 -0.0121 0.159 Uiso calc R 1 1 . .
H H17C -0.4485 -0.3742 0.0923 0.159 Uiso calc R 1 1 . .
C C16 -0.2140(3) -0.24828(15) 0.09987(12) 0.0618(5) Uani d . 1 1 . .
C C18 -0.2271(2) -0.21039(15) 0.19687(12) 0.0577(4) Uani d . 1 1 . .
H H18 -0.3214 -0.2500 0.2319 0.069 Uiso calc R 1 1 . .
C C19 -0.1036(2) -0.11537(14) 0.24304(11) 0.0484(3) Uani d . 1 1 . .
H H19 -0.1157 -0.0918 0.3085 0.058 Uiso calc R 1 1 . .
C C13 0.03822(19) -0.05453(11) 0.19297(9) 0.0391(3) Uani d . 1 1 . .
C C14 0.0529(2) -0.09272(14) 0.09555(10) 0.0520(4) Uani d . 1 1 . .
H H14 0.1476 -0.0537 0.0605 0.062 Uiso calc R 1 1 . .
C C15 -0.0721(3) -0.18817(16) 0.05039(11) 0.0647(5) Uani d . 1 1 . .
H H15 -0.0601 -0.2125 -0.0149 0.078 Uiso calc R 1 1 . .
C C1 0.15925(18) 0.05759(11) 0.24036(9) 0.0365(3) Uani d . 1 1 A .
C C2 0.34514(18) 0.10769(12) 0.20407(9) 0.0394(3) Uani d . 1 1 . .
C C3 0.4745(2) 0.05272(16) 0.16187(11) 0.0510(4) Uani d . 1 1 . .
H H3 0.4534 -0.0321 0.1446 0.061 Uiso calc R 1 1 . .
C C4 0.6378(2) 0.12840(19) 0.14586(12) 0.0622(5) Uani d . 1 1 . .
H H4 0.7257 0.0938 0.1160 0.075 Uiso calc R 1 1 . .
C C5 0.6713(2) 0.25310(19) 0.17340(13) 0.0608(4) Uani d . 1 1 . .
H H5 0.7816 0.3014 0.1622 0.073 Uiso calc R 1 1 . .
C C6 0.5419(2) 0.30857(15) 0.21812(11) 0.0494(3) Uani d . 1 1 . .
H H6 0.5653 0.3926 0.2381 0.059 Uiso calc R 1 1 . .
C C7 0.37929(18) 0.23483(12) 0.23151(9) 0.0391(3) Uani d . 1 1 . .
C C8 0.21057(17) 0.25712(11) 0.28215(9) 0.0359(3) Uani d . 1 1 A .
C C23 0.21701(17) 0.18743(11) 0.38086(9) 0.0358(3) Uani d . 1 1 . .
C C20 0.18841(18) 0.06611(12) 0.35510(9) 0.0364(3) Uani d . 1 1 . .
C C21 0.23243(19) -0.03877(12) 0.41371(10) 0.0409(3) Uani d . 1 1 . .
C C22 0.2710(3) -0.11567(19) 0.57314(13) 0.0660(5) Uani d . 1 1 . .
H H22A 0.2071 -0.1960 0.5492 0.099 Uiso calc R 1 1 . .
H H22B 0.2407 -0.1000 0.6397 0.099 Uiso calc R 1 1 . .
H H22C 0.3975 -0.1145 0.5725 0.099 Uiso calc R 1 1 . .
C C24 0.2738(2) 0.25025(12) 0.47907(10) 0.0413(3) Uani d . 1 1 . .
C C25 0.5151(3) 0.3704(2) 0.57359(15) 0.0837(7) Uani d . 1 1 . .
H H25A 0.4399 0.4267 0.5952 0.126 Uiso calc R 1 1 . .
H H25B 0.6332 0.4162 0.5656 0.126 Uiso calc R 1 1 . .
H H21C 0.5214 0.3081 0.6222 0.126 Uiso calc R 1 1 . .
C C9 0.16129(19) 0.38335(12) 0.28373(10) 0.0409(3) Uani d D 1 1 . .
O O2 0.2780(2) -0.12775(11) 0.37594(9) 0.0698(4) Uani d . 1 1 . .
O O3 0.22201(16) -0.01996(10) 0.50989(7) 0.0536(3) Uani d . 1 1 . .
O O4 0.17981(19) 0.24950(13) 0.54677(9) 0.0712(4) Uani d . 1 1 . .
O O5 0.44061(16) 0.31032(11) 0.47947(8) 0.0606(3) Uani d . 1 1 . .
O O1 0.07523(12) 0.16735(8) 0.22614(6) 0.0360(2) Uani d . 1 1 . .
S S1 0.2161(5) 0.4865(3) 0.1956(3) 0.0697(7) Uani d PDU 0.531(3) 1 A 1
C C12 0.0495(16) 0.4293(11) 0.3505(9) 0.093(5) Uani d PDU 0.531(3) 1 A 1
H H12 0.0023 0.3858 0.4041 0.112 Uiso calc PR 0.531(3) 1 A 1
C C11 0.019(3) 0.5478(14) 0.3260(14) 0.066(2) Uani d PDU 0.531(3) 1 A 1
H H11 -0.0536 0.5916 0.3607 0.079 Uiso calc PR 0.531(3) 1 A 1
C C10 0.1054(17) 0.5919(11) 0.2473(9) 0.063(2) Uani d PDU 0.531(3) 1 A 1
H H10 0.1048 0.6714 0.2235 0.076 Uiso calc PR 0.531(3) 1 A 1
S S1' 0.0250(4) 0.4286(3) 0.3645(2) 0.0532(4) Uani d PDU 0.466(3) 1 A 2
C C12' 0.214(2) 0.4812(10) 0.2173(8) 0.071(4) Uani d PDU 0.466(3) 1 A 2
H H12' 0.2990 0.4796 0.1708 0.085 Uiso calc PR 0.466(3) 1 A 2
C C11' 0.122(2) 0.5793(14) 0.2312(12) 0.082(3) Uani d PDU 0.466(3) 1 A 2
H H11' 0.1272 0.6462 0.1892 0.098 Uiso calc PR 0.466(3) 1 A 2
C C10' 0.024(4) 0.5679(16) 0.3107(17) 0.063(3) Uani d PDU 0.466(3) 1 A 2
H H10' -0.0362 0.6289 0.3338 0.076 Uiso calc PR 0.466(3) 1 A 2

loop_
_atom_site_aniso_label
_atom_site_aniso_U_11
_atom_site_aniso_U_22
_atom_site_aniso_U_33
_atom_site_aniso_U_12
_atom_site_aniso_U_13
_atom_site_aniso_U_23
C17 0.132(2) 0.0921(16) 0.0677(12) -0.0455(15) -0.0117(13) -0.0130(11)
C16 0.0819(12) 0.0487(8) 0.0460(8) -0.0072(8) -0.0117(8) 0.0001(6)
C18 0.0628(10) 0.0538(9) 0.0509(8) -0.0046(7) 0.0019(7) 0.0017(7)
C19 0.0553(9) 0.0477(8) 0.0410(7) 0.0068(6) 0.0034(6) -0.0043(6)
C13 0.0477(8) 0.0339(6) 0.0363(6) 0.0110(5) -0.0027(5) -0.0017(5)
C14 0.0696(10) 0.0478(8) 0.0349(7) 0.0001(7) 0.0030(6) -0.0001(6)
C15 0.0943(14) 0.0575(9) 0.0345(7) -0.0049(9) -0.0011(8) -0.0058(6)
C1 0.0425(7) 0.0344(6) 0.0345(6) 0.0132(5) -0.0005(5) -0.0023(5)
C2 0.0411(7) 0.0453(7) 0.0339(6) 0.0142(6) 0.0007(5) -0.0009(5)
C3 0.0522(9) 0.0610(9) 0.0448(7) 0.0249(7) 0.0025(6) -0.0059(6)
C4 0.0465(9) 0.0950(14) 0.0521(9) 0.0301(9) 0.0098(7) 0.0011(9)
C5 0.0393(8) 0.0861(12) 0.0565(9) 0.0080(8) 0.0061(7) 0.0083(8)
C6 0.0434(8) 0.0558(8) 0.0473(8) 0.0050(6) -0.0004(6) 0.0041(6)
C7 0.0390(7) 0.0450(7) 0.0345(6) 0.0117(5) 0.0005(5) 0.0011(5)
C8 0.0375(7) 0.0338(6) 0.0368(6) 0.0085(5) 0.0003(5) -0.0019(5)
C23 0.0365(6) 0.0374(6) 0.0351(6) 0.0113(5) 0.0026(5) -0.0010(5)
C20 0.0383(7) 0.0374(6) 0.0344(6) 0.0100(5) 0.0016(5) -0.0015(5)
C21 0.0447(7) 0.0383(6) 0.0401(7) 0.0097(6) -0.0012(5) 0.0004(5)
C22 0.0725(12) 0.0807(12) 0.0532(9) 0.0335(10) 0.0043(8) 0.0249(8)
C24 0.0514(8) 0.0363(6) 0.0380(7) 0.0142(6) -0.0005(6) -0.0036(5)
C25 0.0901(15) 0.0779(13) 0.0740(12) 0.0069(11) -0.0338(11) -0.0254(10)
C9 0.0450(8) 0.0343(6) 0.0446(7) 0.0122(6) -0.0013(6) -0.0020(5)
O2 0.1124(11) 0.0517(6) 0.0545(7) 0.0423(7) -0.0019(7) -0.0020(5)
O3 0.0697(7) 0.0588(6) 0.0388(5) 0.0287(5) 0.0024(5) 0.0074(4)
O4 0.0834(9) 0.0810(8) 0.0479(6) 0.0093(7) 0.0176(6) -0.0169(6)
O5 0.0544(7) 0.0663(7) 0.0561(6) 0.0035(5) -0.0083(5) -0.0156(5)
O1 0.0372(5) 0.0334(4) 0.0382(5) 0.0104(4) -0.0025(4) -0.0017(3)
S1 0.0928(13) 0.0521(9) 0.0734(13) 0.0312(9) 0.0184(10) 0.0206(9)
C12 0.100(8) 0.061(5) 0.118(8) 0.014(4) -0.009(5) 0.016(4)
C11 0.068(4) 0.059(6) 0.076(6) 0.031(5) -0.001(4) -0.012(4)
C10 0.087(4) 0.035(2) 0.072(5) 0.027(2) -0.012(4) -0.001(3)
S1' 0.0557(7) 0.0439(8) 0.0641(7) 0.0204(6) 0.0050(6) -0.0040(6)
C12' 0.088(6) 0.059(6) 0.064(6) 0.019(4) -0.011(4) -0.027(4)
C11' 0.129(7) 0.050(5) 0.071(5) 0.025(4) 0.018(4) 0.013(4)
C10' 0.078(5) 0.044(4) 0.075(6) 0.035(4) -0.005(4) -0.002(3)

loop_
_atom_type_symbol
_atom_type_description
_atom_type_scat_dispersion_real
_atom_type_scat_dispersion_imag
_atom_type_scat_source
C C 0.0033 0.0016 'International Tables Vol C Tables 4.2.6.8 and 6.1.1.4'
H H 0.0000 0.0000 'International Tables Vol C Tables 4.2.6.8 and 6.1.1.4'
O O 0.0106 0.0060 'International Tables Vol C Tables 4.2.6.8 and 6.1.1.4'
S S 0.1246 0.1234 'International Tables Vol C Tables 4.2.6.8 and 6.1.1.4'

loop_
_geom_angle_atom_site_label_1
_geom_angle_atom_site_label_2
_geom_angle_atom_site_label_3
_geom_angle
C16 C17 H17A 109.5
C16 C17 H17B 109.5
H17A C17 H17B 109.5
C16 C17 H17C 109.5
H17A C17 H17C 109.5
H17B C17 H17C 109.5
C15 C16 C18 117.71(14)
C15 C16 C17 121.50(17)
C18 C16 C17 120.79(18)
C19 C18 C16 121.53(16)
C19 C18 H18 119.2
C16 C18 H18 119.2
C18 C19 C13 120.66(14)
C18 C19 H19 119.7
C13 C19 H19 119.7
C19 C13 C14 118.14(13)
C19 C13 C1 119.86(12)
C14 C13 C1 121.69(13)
C15 C14 C13 120.44(15)
C15 C14 H14 119.8
C13 C14 H14 119.8
C16 C15 C14 121.52(15)
C16 C15 H15 119.2
C14 C15 H15 119.2
O1 C1 C13 109.03(10)
O1 C1 C2 99.71(10)
C13 C1 C2 122.54(11)
O1 C1 C20 98.77(9)
C13 C1 C20 118.47(11)
C2 C1 C20 104.23(10)
C3 C2 C7 120.66(14)
C3 C2 C1 134.05(13)
C7 C2 C1 105.03(11)
C2 C3 C4 117.93(15)
C2 C3 H3 121.0
C4 C3 H3 121.0
C5 C4 C3 121.26(15)
C5 C4 H4 119.4
C3 C4 H4 119.4
C4 C5 C6 120.97(16)
C4 C5 H5 119.5
C6 C5 H5 119.5
C7 C6 C5 117.80(15)
C7 C6 H6 121.1
C5 C6 H6 121.1
C6 C7 C2 121.35(13)
C6 C7 C8 133.63(13)
C2 C7 C8 104.81(11)
O1 C8 C9 111.21(10)
O1 C8 C7 100.06(9)
C9 C8 C7 120.07(11)
O1 C8 C23 98.86(9)
C9 C8 C23 118.64(11)
C7 C8 C23 104.50(10)
C20 C23 C24 129.51(12)
C20 C23 C8 105.73(10)
C24 C23 C8 124.05(11)
C23 C20 C21 128.37(11)
C23 C20 C1 106.33(11)
C21 C20 C1 122.53(10)
O2 C21 O3 125.26(13)
O2 C21 C20 122.09(13)
O3 C21 C20 112.60(11)
O3 C22 H22A 109.5
O3 C22 H22B 109.5
H22A C22 H22B 109.5
O3 C22 H22C 109.5
H22A C22 H22C 109.5
H22B C22 H22C 109.5
O4 C24 O5 125.08(13)
O4 C24 C23 124.66(14)
O5 C24 C23 110.22(12)
O5 C25 H25A 109.5
O5 C25 H25B 109.5
H25A C25 H25B 109.5
O5 C25 H21C 109.5
H25A C25 H21C 109.5
H25B C25 H21C 109.5
C12 C9 C12' 106.5(9)
C12 C9 C8 126.6(5)
C12' C9 C8 126.9(6)
C12 C9 S1' 3.5(6)
C12' C9 S1' 109.8(6)
C8 C9 S1' 123.20(15)
C12 C9 S1 110.4(5)
C12' C9 S1 6.3(6)
C8 C9 S1 122.68(15)
S1' C9 S1 113.69(18)
C21 O3 C22 116.20(12)
C24 O5 C25 115.45(14)
C8 O1 C1 97.66(9)
C9 S1 C10 92.5(5)
C11 C12 C9 111.6(11)
C11 C12 H12 124.2
C9 C12 H12 124.2
C10 C11 C12 112.9(12)
C10 C11 H11 123.6
C12 C11 H11 123.6
C11 C10 S1 112.4(11)
C11 C10 H10 123.8
S1 C10 H10 123.8
C9 S1' C10' 93.2(6)
C11' C12' C9 111.2(12)
C11' C12' H12' 124.4
C9 C12' H12' 124.4
C10' C11' C12' 113.4(14)
C10' C11' H11' 123.3
C12' C11' H11' 123.3
C11' C10' S1' 111.8(13)
C11' C10' H10' 124.1
S1' C10' H10' 124.1

loop_
_geom_bond_atom_site_label_1
_geom_bond_atom_site_label_2
_geom_bond_distance
C17 C16 1.511(2)
C17 H17A 0.9600
C17 H17B 0.9600
C17 H17C 0.9600
C16 C15 1.377(3)
C16 C18 1.379(2)
C18 C19 1.377(2)
C18 H18 0.9300
C19 C13 1.384(2)
C19 H19 0.9300
C13 C14 1.3881(19)
C13 C1 1.4970(17)
C14 C15 1.380(2)
C14 H14 0.9300
C15 H15 0.9300
C1 O1 1.4606(14)
C1 C2 1.5353(19)
C1 C20 1.5515(17)
C2 C3 1.381(2)
C2 C7 1.3984(19)
C3 C4 1.395(3)
C3 H3 0.9300
C4 C5 1.374(3)
C4 H4 0.9300
C5 C6 1.399(2)
C5 H5 0.9300
C6 C7 1.374(2)
C6 H6 0.9300
C7 C8 1.5419(19)
C8 O1 1.4498(15)
C8 C9 1.4853(18)
C8 C23 1.5521(17)
C23 C20 1.3335(17)
C23 C24 1.4831(17)
C20 C21 1.4782(18)
C21 O2 1.1969(17)
C21 O3 1.3204(17)
C22 O3 1.4465(18)
C22 H22A 0.9600
C22 H22B 0.9600
C22 H22C 0.9600
C24 O4 1.1932(18)
C24 O5 1.3195(19)
C25 O5 1.453(2)
C25 H25A 0.9600
C25 H25B 0.9600
C25 H21C 0.9600
C9 C12 1.417(9)
C9 C12' 1.428(10)
C9 S1' 1.673(3)
C9 S1 1.676(3)
S1 C10 1.697(11)
C12 C11 1.392(14)
C12 H12 0.9300
C11 C10 1.338(7)
C11 H11 0.9300
C10 H10 0.9300
S1' C10' 1.696(12)
C12' C11' 1.390(14)
C12' H12' 0.9300
C11' C10' 1.337(7)
C11' H11' 0.9300
C10' H10' 0.9300

loop_
_geom_hbond_atom_site_label_D
_geom_hbond_atom_site_label_H
_geom_hbond_atom_site_label_A
_geom_hbond_site_symmetry_A
_geom_hbond_distance_DH
_geom_hbond_distance_HA
_geom_hbond_distance_DA
_geom_hbond_angle_DHA
C11 H11 O4 2_566 0.93 2.47 3.3780(10) 165
C17 H17B Cg 1_655 0.96 3.26 3.99(2) 136

loop_
_geom_torsion_atom_site_label_1
_geom_torsion_atom_site_label_2
_geom_torsion_atom_site_label_3
_geom_torsion_atom_site_label_4
_geom_torsion
C15 C16 C18 C19 0.4(3)
C17 C16 C18 C19 180.0(2)
C16 C18 C19 C13 0.1(3)
C18 C19 C13 C14 -0.5(2)
C18 C19 C13 C1 173.23(14)
C19 C13 C14 C15 0.5(2)
C1 C13 C14 C15 -173.11(15)
C18 C16 C15 C14 -0.4(3)
C17 C16 C15 C14 -180.0(2)
C13 C14 C15 C16 -0.1(3)
C19 C13 C1 O1 -81.69(15)
C14 C13 C1 O1 91.80(15)
C19 C13 C1 C2 162.74(13)
C14 C13 C1 C2 -23.77(19)
C19 C13 C1 C20 30.06(18)
C14 C13 C1 C20 -156.45(13)
O1 C1 C2 C3 -152.34(15)
C13 C1 C2 C3 -32.2(2)
C20 C1 C2 C3 105.94(16)
O1 C1 C2 C7 33.71(12)
C13 C1 C2 C7 153.82(11)
C20 C1 C2 C7 -68.00(12)
C7 C2 C3 C4 -1.3(2)
C1 C2 C3 C4 -174.46(14)
C2 C3 C4 C5 1.6(2)
C3 C4 C5 C6 -0.3(3)
C4 C5 C6 C7 -1.4(2)
C5 C6 C7 C2 1.8(2)
C5 C6 C7 C8 175.54(14)
C3 C2 C7 C6 -0.4(2)
C1 C2 C7 C6 174.50(12)
C3 C2 C7 C8 -175.79(12)
C1 C2 C7 C8 -0.84(13)
C6 C7 C8 O1 152.90(14)
C2 C7 C8 O1 -32.60(12)
C6 C7 C8 C9 31.1(2)
C2 C7 C8 C9 -154.42(11)
C6 C7 C8 C23 -105.12(16)
C2 C7 C8 C23 69.38(12)
O1 C8 C23 C20 34.38(12)
C9 C8 C23 C20 154.53(12)
C7 C8 C23 C20 -68.50(13)
O1 C8 C23 C24 -154.44(12)
C9 C8 C23 C24 -34.28(18)
C7 C8 C23 C24 102.68(14)
C24 C23 C20 C21 -10.6(2)
C8 C23 C20 C21 159.93(13)
C24 C23 C20 C1 -171.81(13)
C8 C23 C20 C1 -1.28(13)
O1 C1 C20 C23 -31.92(13)
C13 C1 C20 C23 -149.24(12)
C2 C1 C20 C23 70.50(13)
O1 C1 C20 C21 165.50(12)
C13 C1 C20 C21 48.18(18)
C2 C1 C20 C21 -92.07(14)
C23 C20 C21 O2 -145.48(17)
C1 C20 C21 O2 13.0(2)
C23 C20 C21 O3 32.2(2)
C1 C20 C21 O3 -169.33(12)
C20 C23 C24 O4 -73.8(2)
C8 C23 C24 O4 117.26(17)
C20 C23 C24 O5 108.36(17)
C8 C23 C24 O5 -60.61(16)
O1 C8 C9 C12 84.9(7)
C7 C8 C9 C12 -158.9(7)
C23 C8 C9 C12 -28.6(7)
O1 C8 C9 C12' -93.7(7)
C7 C8 C9 C12' 22.5(7)
C23 C8 C9 C12' 152.7(7)
O1 C8 C9 S1' 83.85(18)
C7 C8 C9 S1' -159.97(15)
C23 C8 C9 S1' -29.7(2)
O1 C8 C9 S1 -88.1(2)
C7 C8 C9 S1 28.1(2)
C23 C8 C9 S1 158.34(19)
O2 C21 O3 C22 0.3(2)
C20 C21 O3 C22 -177.29(13)
O4 C24 O5 C25 5.3(2)
C23 C24 O5 C25 -176.88(14)
C9 C8 O1 C1 -178.92(11)
C7 C8 O1 C1 53.14(10)
C23 C8 O1 C1 -53.42(10)
C13 C1 O1 C8 176.84(10)
C2 C1 O1 C8 -53.64(10)
C20 C1 O1 C8 52.55(11)
C12 C9 S1 C10 2.8(7)
C12' C9 S1 C10 -49(7)
C8 C9 S1 C10 176.8(4)
S1' C9 S1 C10 4.2(5)
C12' C9 C12 C11 3.9(16)
C8 C9 C12 C11 -174.9(13)
S1' C9 C12 C11 -160(11)
S1 C9 C12 C11 -1.2(16)
C9 C12 C11 C10 -2(2)
C12 C11 C10 S1 4(2)
C9 S1 C10 C11 -3.8(15)
C12 C9 S1' C10' 20(10)
C12' C9 S1' C10' 3.0(13)
C8 C9 S1' C10' -174.9(11)
S1 C9 S1' C10' -2.3(12)
C12 C9 C12' C11' -7.9(14)
C8 C9 C12' C11' 170.9(9)
S1' C9 C12' C11' -6.9(13)
S1 C9 C12' C11' 122(7)
C9 C12' C11' C10' 8(2)
C12' C11' C10' S1' -6(3)
C9 S1' C10' C11' 2(2)
